data_1515165
loop_
_publ_author_name
'Zhao, Huaiqing'
'Ong, Wei Qiang'
'Zhou, Feng'
'Fang, Xiao'
'Chen, Xueyuan'
'Li, Sam F. Y.'
'Su, Haibin'
'Cho, Nam-Joon'
'Zeng, Huaqiang'

_publ_section_title
;
 Chiral crystallization of aromatic helical foldamers via
 complementarities in shape and end functionalities
;
_journal_issue 6
_journal_name_full 'Chemical Science'
_journal_page_first 2042
_journal_paper_doi 10.1039/c2sc20219k
_journal_volume 3
_journal_year 2012
_chemical_formula_sum 'C41 H33 N9 O9'
_chemical_formula_weight 795.76
_chemical_name_systematic
;
?
;
_space_group_IT_number 14
_symmetry_cell_setting monoclinic
_symmetry_space_group_name_Hall '-P 2yn'
_symmetry_space_group_name_H-M 'P 1 21/n 1'
_atom_sites_solution_hydrogens geom
_atom_sites_solution_primary direct
_atom_sites_solution_secondary difmap
_audit_creation_method SHELXL-97
_cell_angle_alpha 90.00
_cell_angle_beta 94.602(2)
_cell_angle_gamma 90.00
_cell_formula_units_Z 4
_cell_length_a 7.8466(7)
_cell_length_b 33.387(3)
_cell_length_c 14.0698(14)
_cell_measurement_reflns_used 973
_cell_measurement_temperature 100(2)
_cell_measurement_theta_max 24.74
_cell_measurement_theta_min 2.34
_cell_volume 3674.0(6)
_computing_cell_refinement 'Bruker SMART'
_computing_data_collection 'Bruker SMART'
_computing_data_reduction 'Bruker SAINT'
_computing_molecular_graphics 'Bruker SHELXTL'
_computing_publication_material 'Bruker SHELXTL'
_computing_structure_refinement 'SHELXL-97 (Sheldrick, 1997)'
_computing_structure_solution 'SHELXS-97 (Sheldrick, 1990)'
_diffrn_ambient_temperature 100(2)
_diffrn_measured_fraction_theta_full 0.998
_diffrn_measured_fraction_theta_max 0.998
_diffrn_measurement_device_type 'CCD area detector'
_diffrn_measurement_method 'phi and omega scans'
_diffrn_radiation_monochromator graphite
_diffrn_radiation_source 'fine-focus sealed tube'
_diffrn_radiation_type MoK\a
_diffrn_radiation_wavelength 0.71073
_diffrn_reflns_av_R_equivalents 0.0606
_diffrn_reflns_av_sigmaI/netI 0.0696
_diffrn_reflns_limit_h_max 10
_diffrn_reflns_limit_h_min -10
_diffrn_reflns_limit_k_max 43
_diffrn_reflns_limit_k_min -42
_diffrn_reflns_limit_l_max 14
_diffrn_reflns_limit_l_min -18
_diffrn_reflns_number 26161
_diffrn_reflns_theta_full 27.50
_diffrn_reflns_theta_max 27.50
_diffrn_reflns_theta_min 1.90
_exptl_absorpt_coefficient_mu 0.105
_exptl_absorpt_correction_T_max 0.9896
_exptl_absorpt_correction_T_min 0.9794
_exptl_absorpt_correction_type multi-scan
_exptl_absorpt_process_details 'Sadabs, (Sheldrick 2001)'
_exptl_crystal_colour colourless
_exptl_crystal_density_diffrn 1.439
_exptl_crystal_density_meas ?
_exptl_crystal_density_method 'not measured'
_exptl_crystal_description Block
_exptl_crystal_F_000 1656
_exptl_crystal_size_max 0.20
_exptl_crystal_size_mid 0.15
_exptl_crystal_size_min 0.10
_refine_diff_density_max 0.376
_refine_diff_density_min -0.234
_refine_diff_density_rms 0.061
_refine_ls_extinction_method none
_refine_ls_goodness_of_fit_ref 1.055
_refine_ls_hydrogen_treatment mixed
_refine_ls_matrix_type full
_refine_ls_number_parameters 549
_refine_ls_number_reflns 8421
_refine_ls_number_restraints 5
_refine_ls_restrained_S_all 1.055
_refine_ls_R_factor_all 0.0925
_refine_ls_R_factor_gt 0.0613
_refine_ls_shift/su_max 0.000
_refine_ls_shift/su_mean 0.000
_refine_ls_structure_factor_coef Fsqd
_refine_ls_weighting_details 'calc w=1/[\s^2^(Fo^2^)+(0.0499P)^2^+1.1325P] where P=(Fo^2^+2Fc^2^)/3'
_refine_ls_weighting_scheme calc
_refine_ls_wR_factor_gt 0.1222
_refine_ls_wR_factor_ref 0.1333
_reflns_number_gt 5969
_reflns_number_total 8421
_reflns_threshold_expression >2sigma(I)
_cod_data_source_file c2sc20219k.txt
_cod_data_source_block b315
_cod_depositor_comments
;
The following automatic conversions were performed:

'_symmetry_cell_setting' value 'Monoclinic' changed to 'monoclinic'
according to
/usr/data/users/saulius/automatic-downloads/retrospective/RSC/lib/dictionaries/cif_core.dic
dictionary named 'cif_core.dic' version 2.4.2 from
2011-04-26.

'_exptl_absorpt_correction_type' value 'Multi-scan'
changed to 'multi-scan' according to
/usr/data/users/saulius/automatic-downloads/retrospective/RSC/lib/dictionaries/cif_core.dic
dictionary named 'cif_core.dic' version 2.4.2 from 2011-04-26.

Automatic conversion script
Id: cif_fix_values 2281 2013-09-26 08:29:07Z andrius 

The following automatic conversions were performed:

'_exptl_crystal_density_meas' value 'Not Measured' was changed to '?'
- the value is perceived as not measured.

Automatic conversion script
Id: cif_fix_values 3008 2015-01-20 13:52:24Z robertas 
;
_cod_original_cell_volume 3674.1(6)
_cod_original_sg_symbol_H-M P2(1)/n
_cod_database_code 1515165

loop_
_symmetry_equiv_pos_as_xyz
'x, y, z'
'-x+1/2, y+1/2, -z+1/2'
'-x, -y, -z'
'x-1/2, -y-1/2, z-1/2'

loop_
_atom_site_label
_atom_site_type_symbol
_atom_site_fract_x
_atom_site_fract_y
_atom_site_fract_z
_atom_site_U_iso_or_equiv
_atom_site_adp_type
_atom_site_occupancy
_atom_site_symmetry_multiplicity
_atom_site_calc_flag
_atom_site_refinement_flags
O1 O 0.1380(2) 0.16081(4) 0.70209(11) 0.0228(4) Uani 1 1 d .
O2 O 0.1500(2) 0.22043(4) 0.62704(12) 0.0289(4) Uani 1 1 d .
O3 O 0.5127(2) 0.12884(4) 0.19688(11) 0.0262(4) Uani 1 1 d .
O4 O 0.8439(2) -0.06375(5) 0.42426(12) 0.0296(4) Uani 1 1 d .
O5 O 0.7001(2) -0.00334(5) 0.93217(11) 0.0245(4) Uani 1 1 d .
O6 O 0.5022(2) 0.21021(4) 0.81382(12) 0.0267(4) Uani 1 1 d .
O7 O 0.67820(18) 0.13425(4) 0.53804(10) 0.0179(3) Uani 1 1 d .
O8 O 0.8784(2) 0.14701(4) 0.37931(12) 0.0264(4) Uani 1 1 d .
O9 O 0.7984(2) 0.20565(4) 0.31218(11) 0.0249(4) Uani 1 1 d .
N1 N 0.2271(2) 0.16149(5) 0.55753(14) 0.0207(4) Uani 1 1 d D
H1N H 0.235(3) 0.1351(3) 0.5680(17) 0.025 Uiso 1 1 d D
N2 N 0.3506(2) 0.14642(5) 0.42040(13) 0.0177(4) Uani 1 1 d .
N3 N 0.5395(2) 0.09227(5) 0.33496(13) 0.0182(4) Uani 1 1 d D
H3N H 0.525(3) 0.0936(7) 0.3970(8) 0.022 Uiso 1 1 d D
N4 N 0.6711(2) 0.03308(5) 0.37844(13) 0.0173(4) Uani 1 1 d .
N5 N 0.7766(2) -0.01336(5) 0.52490(14) 0.0216(4) Uani 1 1 d D
H5N H 0.727(3) 0.0110(4) 0.5236(17) 0.026 Uiso 1 1 d D
N6 N 0.7447(2) -0.00758(5) 0.68346(13) 0.0180(4) Uani 1 1 d .
N7 N 0.6162(2) 0.03897(5) 0.80878(13) 0.0186(4) Uani 1 1 d D
H7N H 0.629(3) 0.0409(7) 0.7461(8) 0.022 Uiso 1 1 d D
N8 N 0.5559(2) 0.10532(5) 0.80311(13) 0.0170(4) Uani 1 1 d .
N9 N 0.5811(2) 0.16801(5) 0.69611(13) 0.0193(4) Uani 1 1 d D
H9N H 0.591(3) 0.1419(3) 0.6847(16) 0.023 Uiso 1 1 d D
C1 C -0.0702(3) 0.16274(7) 0.92800(17) 0.0272(5) Uani 1 1 d .
H1 H -0.0925 0.1904 0.9365 0.033 Uiso 1 1 calc R
C2 C -0.1206(3) 0.13517(8) 0.99391(17) 0.0320(6) Uani 1 1 d .
H2 H -0.1782 0.1440 1.0470 0.038 Uiso 1 1 calc R
C3 C -0.0875(3) 0.09500(8) 0.98278(17) 0.0302(6) Uani 1 1 d .
H3 H -0.1218 0.0762 1.0281 0.036 Uiso 1 1 calc R
C4 C -0.0043(3) 0.08218(7) 0.90539(18) 0.0279(6) Uani 1 1 d .
H4 H 0.0199 0.0545 0.8980 0.033 Uiso 1 1 calc R
C5 C 0.0442(3) 0.10953(7) 0.83838(17) 0.0242(5) Uani 1 1 d .
H5 H 0.0992 0.1004 0.7846 0.029 Uiso 1 1 calc R
C6 C 0.0129(3) 0.15009(7) 0.84934(16) 0.0221(5) Uani 1 1 d .
C7 C 0.0644(3) 0.18115(7) 0.77958(17) 0.0242(5) Uani 1 1 d .
H7A H -0.0368 0.1968 0.7550 0.029 Uiso 1 1 calc R
H7B H 0.1489 0.1998 0.8114 0.029 Uiso 1 1 calc R
C8 C 0.1697(3) 0.18488(6) 0.62809(16) 0.0202(5) Uani 1 1 d .
C9 C 0.2774(3) 0.17492(6) 0.46944(16) 0.0190(5) Uani 1 1 d .
C10 C 0.2525(3) 0.21402(7) 0.43669(17) 0.0230(5) Uani 1 1 d .
H10 H 0.1992 0.2335 0.4736 0.028 Uiso 1 1 calc R
C11 C 0.3078(3) 0.22341(6) 0.34893(17) 0.0235(5) Uani 1 1 d .
H11 H 0.2941 0.2499 0.3247 0.028 Uiso 1 1 calc R
C12 C 0.3834(3) 0.19437(6) 0.29578(17) 0.0222(5) Uani 1 1 d .
H12 H 0.4213 0.2002 0.2349 0.027 Uiso 1 1 calc R
C13 C 0.4012(3) 0.15667(6) 0.33504(16) 0.0184(5) Uani 1 1 d .
C14 C 0.4894(3) 0.12476(6) 0.28128(16) 0.0189(5) Uani 1 1 d .
C15 C 0.6265(3) 0.05822(6) 0.30709(16) 0.0177(5) Uani 1 1 d .
C16 C 0.6602(3) 0.05064(6) 0.21217(16) 0.0197(5) Uani 1 1 d .
H16 H 0.6277 0.0692 0.1629 0.024 Uiso 1 1 calc R
C17 C 0.7417(3) 0.01552(7) 0.19294(16) 0.0224(5) Uani 1 1 d .
H17 H 0.7666 0.0095 0.1295 0.027 Uiso 1 1 calc R
C18 C 0.7879(3) -0.01128(6) 0.26594(16) 0.0211(5) Uani 1 1 d .
H18 H 0.8439 -0.0358 0.2537 0.025 Uiso 1 1 calc R
C19 C 0.7494(3) -0.00108(6) 0.35702(16) 0.0193(5) Uani 1 1 d .
C20 C 0.7951(3) -0.02969(6) 0.43791(16) 0.0195(5) Uani 1 1 d .
C21 C 0.8054(3) -0.03016(6) 0.61612(16) 0.0177(5) Uani 1 1 d .
C22 C 0.8905(3) -0.06631(6) 0.63495(17) 0.0210(5) Uani 1 1 d .
H22 H 0.9351 -0.0814 0.5853 0.025 Uiso 1 1 calc R
C23 C 0.9078(3) -0.07946(6) 0.72844(17) 0.0220(5) Uani 1 1 d .
H23 H 0.9648 -0.1040 0.7439 0.026 Uiso 1 1 calc R
C24 C 0.8418(3) -0.05683(6) 0.79948(16) 0.0207(5) Uani 1 1 d .
H24 H 0.8509 -0.0656 0.8639 0.025 Uiso 1 1 calc R
C25 C 0.7624(3) -0.02110(6) 0.77331(16) 0.0177(5) Uani 1 1 d .
C26 C 0.6902(3) 0.00525(6) 0.84769(16) 0.0189(5) Uani 1 1 d .
C27 C 0.5507(3) 0.07196(6) 0.85431(15) 0.0174(5) Uani 1 1 d .
C28 C 0.4857(3) 0.07054(7) 0.94369(16) 0.0204(5) Uani 1 1 d .
H28 H 0.4799 0.0461 0.9778 0.024 Uiso 1 1 calc R
C29 C 0.4299(3) 0.10620(7) 0.98062(16) 0.0217(5) Uani 1 1 d .
H29 H 0.3831 0.1065 1.0408 0.026 Uiso 1 1 calc R
C30 C 0.4422(3) 0.14135(7) 0.93022(16) 0.0207(5) Uani 1 1 d .
H30 H 0.4089 0.1662 0.9560 0.025 Uiso 1 1 calc R
C31 C 0.5041(3) 0.13949(6) 0.84141(15) 0.0170(4) Uani 1 1 d .
C32 C 0.5271(3) 0.17668(6) 0.78304(16) 0.0189(5) Uani 1 1 d .
C33 C 0.6374(3) 0.19388(6) 0.62633(16) 0.0179(5) Uani 1 1 d .
C34 C 0.6973(3) 0.17518(6) 0.54557(15) 0.0160(4) Uani 1 1 d .
C35 C 0.7591(3) 0.19869(6) 0.47373(16) 0.0179(5) Uani 1 1 d .
C36 C 0.7612(3) 0.24017(6) 0.48310(16) 0.0218(5) Uani 1 1 d .
H36 H 0.8040 0.2562 0.4346 0.026 Uiso 1 1 calc R
C37 C 0.7018(3) 0.25808(6) 0.56211(16) 0.0230(5) Uani 1 1 d .
H37 H 0.7049 0.2864 0.5679 0.028 Uiso 1 1 calc R
C38 C 0.6375(3) 0.23526(6) 0.63340(16) 0.0218(5) Uani 1 1 d .
H38 H 0.5937 0.2479 0.6868 0.026 Uiso 1 1 calc R
C39 C 0.8261(3) 0.11109(6) 0.57296(17) 0.0241(5) Uani 1 1 d .
H39A H 0.9262 0.1200 0.5413 0.036 Uiso 1 1 calc R
H39B H 0.8051 0.0827 0.5593 0.036 Uiso 1 1 calc R
H39C H 0.8471 0.1149 0.6420 0.036 Uiso 1 1 calc R
C40 C 0.8190(3) 0.18007(6) 0.38575(16) 0.0193(5) Uani 1 1 d .
C41 C 0.8523(3) 0.19108(7) 0.22299(17) 0.0293(6) Uani 1 1 d .
H41A H 0.9752 0.1854 0.2300 0.044 Uiso 1 1 calc R
H41B H 0.8288 0.2114 0.1735 0.044 Uiso 1 1 calc R
H41C H 0.7896 0.1665 0.2048 0.044 Uiso 1 1 calc R

loop_
_atom_site_aniso_label
_atom_site_aniso_U_11
_atom_site_aniso_U_22
_atom_site_aniso_U_33
_atom_site_aniso_U_23
_atom_site_aniso_U_13
_atom_site_aniso_U_12
O1 0.0266(9) 0.0209(8) 0.0218(9) -0.0030(7) 0.0073(7) 0.0012(7)
O2 0.0393(10) 0.0199(8) 0.0282(10) -0.0033(7) 0.0060(8) -0.0012(8)
O3 0.0392(10) 0.0231(8) 0.0164(9) 0.0012(7) 0.0031(7) -0.0010(7)
O4 0.0402(10) 0.0243(9) 0.0240(9) -0.0023(7) 0.0019(8) 0.0106(8)
O5 0.0297(9) 0.0252(8) 0.0190(9) 0.0058(7) 0.0032(7) 0.0007(7)
O6 0.0365(10) 0.0181(8) 0.0266(9) -0.0044(7) 0.0098(8) 0.0009(7)
O7 0.0196(8) 0.0140(7) 0.0197(8) -0.0001(6) -0.0004(6) 0.0013(6)
O8 0.0355(10) 0.0201(8) 0.0246(9) -0.0003(7) 0.0093(7) 0.0042(7)
O9 0.0358(10) 0.0230(8) 0.0166(8) 0.0026(7) 0.0063(7) -0.0012(7)
N1 0.0248(10) 0.0162(9) 0.0211(10) 0.0007(8) 0.0029(8) 0.0008(8)
N2 0.0161(9) 0.0176(9) 0.0188(10) 0.0016(8) -0.0022(7) 0.0005(8)
N3 0.0227(10) 0.0197(9) 0.0126(9) 0.0008(8) 0.0025(8) 0.0026(8)
N4 0.0162(9) 0.0196(9) 0.0163(10) -0.0009(8) 0.0020(7) -0.0014(8)
N5 0.0280(11) 0.0152(9) 0.0215(10) 0.0015(8) 0.0015(8) 0.0054(8)
N6 0.0171(9) 0.0176(9) 0.0193(10) 0.0014(8) 0.0014(8) -0.0013(7)
N7 0.0255(10) 0.0183(9) 0.0124(9) 0.0032(8) 0.0037(8) 0.0010(8)
N8 0.0171(9) 0.0185(9) 0.0154(9) 0.0002(8) 0.0007(7) -0.0011(7)
N9 0.0265(10) 0.0125(8) 0.0191(10) -0.0009(8) 0.0036(8) 0.0005(8)
C1 0.0283(13) 0.0310(13) 0.0221(13) -0.0064(11) 0.0010(10) 0.0019(11)
C2 0.0318(14) 0.0465(16) 0.0181(13) -0.0078(12) 0.0034(11) -0.0018(12)
C3 0.0217(12) 0.0472(15) 0.0210(13) 0.0070(12) -0.0026(10) -0.0053(11)
C4 0.0251(13) 0.0274(12) 0.0309(14) 0.0033(11) 0.0005(11) 0.0000(10)
C5 0.0214(12) 0.0271(12) 0.0245(13) -0.0042(10) 0.0046(10) -0.0004(10)
C6 0.0172(11) 0.0287(12) 0.0200(12) -0.0050(10) -0.0018(9) -0.0019(10)
C7 0.0268(12) 0.0218(11) 0.0246(13) -0.0087(10) 0.0059(10) 0.0016(10)
C8 0.0198(11) 0.0189(11) 0.0216(12) -0.0023(10) -0.0008(9) -0.0011(9)
C9 0.0158(11) 0.0200(11) 0.0207(12) -0.0014(10) -0.0022(9) -0.0020(9)
C10 0.0232(12) 0.0185(11) 0.0269(13) -0.0016(10) -0.0009(10) 0.0021(9)
C11 0.0274(13) 0.0142(10) 0.0279(13) 0.0053(10) -0.0039(10) 0.0015(9)
C12 0.0244(12) 0.0226(11) 0.0189(12) 0.0036(10) -0.0028(9) -0.0021(10)
C13 0.0166(11) 0.0199(11) 0.0176(11) 0.0006(9) -0.0047(9) -0.0024(9)
C14 0.0193(11) 0.0177(10) 0.0191(12) 0.0006(9) -0.0014(9) -0.0053(9)
C15 0.0143(11) 0.0177(10) 0.0208(12) -0.0020(9) 0.0008(9) -0.0027(9)
C16 0.0199(11) 0.0222(11) 0.0172(11) 0.0015(10) 0.0025(9) -0.0019(9)
C17 0.0251(12) 0.0261(12) 0.0165(12) -0.0044(10) 0.0052(9) -0.0047(10)
C18 0.0223(12) 0.0198(11) 0.0216(12) -0.0049(10) 0.0050(9) 0.0004(9)
C19 0.0175(11) 0.0204(11) 0.0202(12) -0.0019(9) 0.0024(9) -0.0005(9)
C20 0.0186(11) 0.0194(11) 0.0207(12) -0.0028(10) 0.0024(9) 0.0002(9)
C21 0.0178(11) 0.0161(10) 0.0192(11) 0.0001(9) 0.0008(9) -0.0020(9)
C22 0.0188(11) 0.0193(11) 0.0248(13) -0.0030(10) 0.0008(9) 0.0001(9)
C23 0.0215(12) 0.0140(10) 0.0301(13) 0.0026(10) -0.0013(10) 0.0017(9)
C24 0.0190(11) 0.0230(11) 0.0195(12) 0.0065(10) -0.0011(9) -0.0037(9)
C25 0.0169(11) 0.0171(10) 0.0189(12) 0.0019(9) -0.0006(9) -0.0040(9)
C26 0.0172(11) 0.0187(11) 0.0207(12) 0.0028(10) 0.0021(9) -0.0046(9)
C27 0.0173(11) 0.0186(10) 0.0160(11) -0.0007(9) -0.0007(9) -0.0022(9)
C28 0.0182(11) 0.0249(11) 0.0180(12) 0.0037(10) 0.0009(9) -0.0022(9)
C29 0.0195(11) 0.0308(12) 0.0151(11) -0.0014(10) 0.0040(9) -0.0015(10)
C30 0.0201(11) 0.0214(11) 0.0207(12) -0.0046(10) 0.0027(9) 0.0018(9)
C31 0.0146(10) 0.0189(10) 0.0170(11) -0.0024(9) -0.0020(9) -0.0007(9)
C32 0.0163(11) 0.0218(11) 0.0184(12) -0.0003(10) 0.0004(9) -0.0002(9)
C33 0.0166(11) 0.0185(10) 0.0180(11) 0.0018(9) -0.0012(9) 0.0016(9)
C34 0.0151(10) 0.0144(10) 0.0181(11) 0.0001(9) -0.0021(8) 0.0004(8)
C35 0.0175(11) 0.0187(10) 0.0173(11) 0.0018(9) -0.0008(9) -0.0001(9)
C36 0.0263(12) 0.0197(11) 0.0190(12) 0.0034(10) -0.0007(10) -0.0024(10)
C37 0.0308(13) 0.0122(10) 0.0253(13) 0.0010(10) -0.0017(10) 0.0023(9)
C38 0.0262(12) 0.0185(11) 0.0205(12) -0.0038(10) 0.0004(10) 0.0041(9)
C39 0.0244(12) 0.0175(11) 0.0295(13) 0.0000(10) -0.0023(10) 0.0039(10)
C40 0.0168(11) 0.0205(11) 0.0206(12) 0.0012(10) 0.0012(9) -0.0065(9)
C41 0.0389(15) 0.0307(13) 0.0192(13) -0.0001(11) 0.0081(11) -0.0063(11)

loop_
_atom_type_symbol
_atom_type_description
_atom_type_scat_dispersion_real
_atom_type_scat_dispersion_imag
_atom_type_scat_source
C C 0.0033 0.0016 'International Tables Vol C Tables 4.2.6.8 and 6.1.1.4'
H H 0.0000 0.0000 'International Tables Vol C Tables 4.2.6.8 and 6.1.1.4'
N N 0.0061 0.0033 'International Tables Vol C Tables 4.2.6.8 and 6.1.1.4'
O O 0.0106 0.0060 'International Tables Vol C Tables 4.2.6.8 and 6.1.1.4'

loop_
_geom_angle_atom_site_label_1
_geom_angle_atom_site_label_2
_geom_angle_atom_site_label_3
_geom_angle
C8 O1 C7 114.26(17)
C34 O7 C39 115.12(16)
C40 O9 C41 115.56(17)
C8 N1 C9 126.21(19)
C9 N2 C13 116.95(18)
C14 N3 C15 128.16(19)
C15 N4 C19 117.60(19)
C20 N5 C21 130.02(18)
C21 N6 C25 117.79(18)
C26 N7 C27 129.06(19)
C27 N8 C31 118.21(18)
C32 N9 C33 129.57(18)
C2 C1 C6 120.4(2)
C3 C2 C1 120.3(2)
C2 C3 C4 119.8(2)
C3 C4 C5 120.3(2)
C6 C5 C4 120.4(2)
C5 C6 C1 118.8(2)
C5 C6 C7 122.8(2)
C1 C6 C7 118.4(2)
O1 C7 C6 108.23(17)
O2 C8 O1 124.5(2)
O2 C8 N1 127.4(2)
O1 C8 N1 108.11(18)
N2 C9 C10 123.6(2)
N2 C9 N1 113.12(18)
C10 C9 N1 123.3(2)
C11 C10 C9 117.6(2)
C10 C11 C12 120.3(2)
C13 C12 C11 117.2(2)
N2 C13 C12 124.4(2)
N2 C13 C14 116.79(18)
C12 C13 C14 118.7(2)
O3 C14 N3 124.6(2)
O3 C14 C13 121.3(2)
N3 C14 C13 114.12(19)
N4 C15 N3 113.89(19)
N4 C15 C16 122.96(19)
N3 C15 C16 123.1(2)
C17 C16 C15 117.9(2)
C16 C17 C18 120.2(2)
C19 C18 C17 117.6(2)
N4 C19 C18 123.8(2)
N4 C19 C20 117.06(19)
C18 C19 C20 119.18(19)
O4 C20 N5 125.0(2)
O4 C20 C19 122.0(2)
N5 C20 C19 112.94(18)
N6 C21 C22 123.3(2)
N6 C21 N5 112.65(18)
C22 C21 N5 124.0(2)
C23 C22 C21 117.7(2)
C22 C23 C24 119.9(2)
C25 C24 C23 117.7(2)
N6 C25 C24 123.6(2)
N6 C25 C26 116.18(18)
C24 C25 C26 120.26(19)
O5 C26 N7 125.4(2)
O5 C26 C25 122.7(2)
N7 C26 C25 111.99(18)
N8 C27 N7 112.64(18)
N8 C27 C28 123.12(19)
N7 C27 C28 124.24(19)
C29 C28 C27 117.3(2)
C30 C29 C28 120.1(2)
C31 C30 C29 118.2(2)
N8 C31 C30 122.9(2)
N8 C31 C32 115.41(18)
C30 C31 C32 121.55(19)
O6 C32 N9 125.8(2)
O6 C32 C31 122.1(2)
N9 C32 C31 112.03(18)
C38 C33 N9 124.1(2)
C38 C33 C34 120.1(2)
N9 C33 C34 115.75(18)
O7 C34 C35 122.92(18)
O7 C34 C33 117.41(18)
C35 C34 C33 119.45(19)
C36 C35 C34 119.5(2)
C36 C35 C40 119.37(19)
C34 C35 C40 121.08(19)
C37 C36 C35 120.5(2)
C36 C37 C38 120.8(2)
C33 C38 C37 119.6(2)
O8 C40 O9 123.3(2)
O8 C40 C35 126.4(2)
O9 C40 C35 110.36(18)

loop_
_geom_bond_atom_site_label_1
_geom_bond_atom_site_label_2
_geom_bond_distance
O1 C8 1.354(3)
O1 C7 1.444(3)
O2 C8 1.197(3)
O3 C14 1.223(3)
O4 C20 1.220(3)
O5 C26 1.219(3)
O6 C32 1.222(3)
O7 C34 1.378(2)
O7 C39 1.447(3)
O8 C40 1.205(3)
O9 C40 1.342(3)
O9 C41 1.441(3)
N1 C8 1.367(3)
N1 C9 1.404(3)
N2 C9 1.332(3)
N2 C13 1.339(3)
N3 C14 1.362(3)
N3 C15 1.398(3)
N4 C15 1.334(3)
N4 C19 1.341(3)
N5 C20 1.358(3)
N5 C21 1.402(3)
N6 C21 1.328(3)
N6 C25 1.339(3)
N7 C26 1.361(3)
N7 C27 1.393(3)
N8 C27 1.329(3)
N8 C31 1.339(3)
N9 C32 1.357(3)
N9 C33 1.405(3)
C1 C2 1.386(3)
C1 C6 1.395(3)
C2 C3 1.377(4)
C3 C4 1.382(3)
C4 C5 1.388(3)
C5 C6 1.387(3)
C6 C7 1.505(3)
C9 C10 1.393(3)
C10 C11 1.377(3)
C11 C12 1.386(3)
C12 C13 1.377(3)
C13 C14 1.507(3)
C15 C16 1.405(3)
C16 C17 1.373(3)
C17 C18 1.388(3)
C18 C19 1.382(3)
C19 C20 1.507(3)
C21 C22 1.394(3)
C22 C23 1.383(3)
C23 C24 1.386(3)
C24 C25 1.382(3)
C25 C26 1.512(3)
C27 C28 1.395(3)
C28 C29 1.384(3)
C29 C30 1.379(3)
C30 C31 1.378(3)
C31 C32 1.507(3)
C33 C38 1.385(3)
C33 C34 1.410(3)
C34 C35 1.397(3)
C35 C36 1.391(3)
C35 C40 1.494(3)
C36 C37 1.376(3)
C37 C38 1.387(3)

loop_
_geom_hbond_atom_site_label_D
_geom_hbond_atom_site_label_H
_geom_hbond_atom_site_label_A
_geom_hbond_distance_DH
_geom_hbond_distance_HA
_geom_hbond_distance_DA
_geom_hbond_angle_DHA
_geom_hbond_site_symmetry_A
N9 H9N N8 0.891(9) 2.10(2) 2.595(2) 114.1(18) .
N7 H7N N6 0.897(10) 2.09(2) 2.613(2) 116.4(18) .
N5 H5N N4 0.900(10) 2.18(2) 2.657(3) 112.3(18) .
N1 H1N O4 0.894(9) 2.467(12) 3.324(2) 161(2) 3_656
